data_4082583
loop_
_publ_author_name
'Horeglad, Pawe\/l'
'Ablialimov, Osman'
'Szczepaniak, Grzegorz'
'D\;abrowska, Anna Maria'
'Dranka, Maciej'
'Zachara, Janusz'

_publ_section_title
;
 Dialkylgallium Complexes with Alkoxide and Aryloxide Ligands Possessing
 N-Heterocyclic Carbene Functionalities: Synthesis and Structure
;
_journal_issue 1
_journal_name_full Organometallics
_journal_page_first 100
_journal_paper_doi 10.1021/om400863y
_journal_volume 33
_journal_year 2014
_chemical_formula_moiety 'C23 H31 Ga N2 O'
_chemical_formula_sum 'C23 H31 Ga N2 O'
_chemical_formula_weight 421.22
_space_group_crystal_system monoclinic
_space_group_IT_number 14
_space_group_name_Hall '-P 2ybc'
_space_group_name_H-M_alt 'P 1 21/c 1'
_symmetry_cell_setting monoclinic
_symmetry_Int_Tables_number 14
_symmetry_space_group_name_Hall '-P 2ybc'
_symmetry_space_group_name_H-M 'P 1 21/c 1'
_atom_sites_solution_hydrogens geom
_atom_sites_solution_primary direct
_audit_creation_date 2013-07-13
_audit_creation_method
;
  Olex2 1.2-beta
  (compiled Apr 23 2013 17:54:37, GUI svn.r4466)
;
_cell_angle_alpha 90
_cell_angle_beta 113.816(2)
_cell_angle_gamma 90
_cell_formula_units_Z 4
_cell_length_a 12.2017(8)
_cell_length_b 13.8740(9)
_cell_length_c 13.9308(9)
_cell_measurement_reflns_used 9796
_cell_measurement_temperature 100.0(2)
_cell_measurement_theta_max 30.606
_cell_measurement_theta_min 2.342
_cell_volume 2157.5(2)
_computing_cell_refinement 'SAINT V8.27B (Bruker AXS Inc., 2012)'
_computing_data_collection 'APEX2 v2013.2-0 (Bruker AXS Inc., 2012)'
_computing_data_reduction 'SAINT V8.27B (Bruker AXS Inc., 2012)'
_computing_molecular_graphics
;
O. V. Dolomanov, L. J. Bourhis, R. J. Gildea, J. A. K. Howard and H. Puschmann,
OLEX2: a complete structure solution, refinement and analysis program.
J. Appl. Cryst. (2009). 42, 339-341.
;
_computing_publication_material
;
O. V. Dolomanov, L. J. Bourhis, R. J. Gildea, J. A. K. Howard and H. Puschmann,
OLEX2: a complete structure solution, refinement and analysis program.
J. Appl. Cryst. (2009). 42, 339-341.
;
_computing_structure_refinement
;
SHELXL-2013, G.M. Sheldrick, Acta Cryst.
(2008). A64, 112-122
;
_computing_structure_solution
;
SHELXS, G.M. Sheldrick, Acta Cryst.
(2008). A64, 112-122
;
_diffrn_ambient_temperature 100(2)
_diffrn_detector_area_resol_mean 10.4167
_diffrn_measured_fraction_theta_full 0.999
_diffrn_measured_fraction_theta_max 1.000
_diffrn_measurement_device_type 'Bruker D8 Venture CMOS area-detector'
_diffrn_measurement_method 'omega scans'
_diffrn_radiation_monochromator 'Bruker Triumph'
_diffrn_radiation_probe x-ray
_diffrn_radiation_type MoK\a
_diffrn_radiation_wavelength 0.71073
_diffrn_reflns_av_R_equivalents 0.0249
_diffrn_reflns_av_unetI/netI 0.0168
_diffrn_reflns_Laue_measured_fraction_full 0.999
_diffrn_reflns_Laue_measured_fraction_max 1.000
_diffrn_reflns_limit_h_max 15
_diffrn_reflns_limit_h_min -16
_diffrn_reflns_limit_k_max 18
_diffrn_reflns_limit_k_min -18
_diffrn_reflns_limit_l_max 18
_diffrn_reflns_limit_l_min -18
_diffrn_reflns_number 37459
_diffrn_reflns_point_group_measured_fraction_full 0.999
_diffrn_reflns_point_group_measured_fraction_max 1.000
_diffrn_reflns_theta_full 25.243
_diffrn_reflns_theta_max 28.868
_diffrn_reflns_theta_min 2.342
_diffrn_source 'fine-focus sealed tube'
_exptl_absorpt_coefficient_mu 1.290
_exptl_absorpt_correction_T_max 0.7461
_exptl_absorpt_correction_T_min 0.6809
_exptl_absorpt_correction_type multi-scan
_exptl_absorpt_process_details 'SAINT V8.27B (Bruker AXS Inc., 2012)'
_exptl_crystal_colour colourless
_exptl_crystal_colour_primary colourless
_exptl_crystal_density_diffrn 1.297
_exptl_crystal_description prismatic
_exptl_crystal_F_000 888
_exptl_crystal_size_max 0.42
_exptl_crystal_size_mid 0.34
_exptl_crystal_size_min 0.29
_refine_diff_density_max 0.463
_refine_diff_density_min -0.298
_refine_diff_density_rms 0.059
_refine_ls_extinction_method none
_refine_ls_goodness_of_fit_ref 1.040
_refine_ls_hydrogen_treatment constr
_refine_ls_matrix_type full
_refine_ls_number_parameters 250
_refine_ls_number_reflns 5662
_refine_ls_number_restraints 0
_refine_ls_restrained_S_all 1.040
_refine_ls_R_factor_all 0.0295
_refine_ls_R_factor_gt 0.0251
_refine_ls_shift/su_max 0.001
_refine_ls_shift/su_mean 0.000
_refine_ls_structure_factor_coef Fsqd
_refine_ls_weighting_details 'w=1/[\s^2^(Fo^2^)+(0.0307P)^2^+1.2851P] where P=(Fo^2^+2Fc^2^)/3'
_refine_ls_weighting_scheme calc
_refine_ls_wR_factor_gt 0.0624
_refine_ls_wR_factor_ref 0.0646
_reflns_Friedel_coverage 0.000
_reflns_number_gt 5137
_reflns_number_total 5662
_reflns_threshold_expression 'I > 2\s(I)'
_cod_data_source_file om400863y_si_002.cif
_cod_data_source_block compd_5
_cod_original_sg_symbol_H-M 'P 21/c'
_cod_database_code 4082583
_shelx_space_group_comment
;
The symmetry employed for this shelxl refinement is uniquely defined
by the following loop, which should always be used as a source of
symmetry information in preference to the above space-group names.
They are only intended as comments.
;
_shelxl_version_number 2013-3

loop_
_space_group_symop_operation_xyz
'x, y, z'
'-x, y+1/2, -z+1/2'
'-x, -y, -z'
'x, -y-1/2, z-1/2'

loop_
_atom_site_label
_atom_site_type_symbol
_atom_site_fract_x
_atom_site_fract_y
_atom_site_fract_z
_atom_site_U_iso_or_equiv
_atom_site_adp_type
_atom_site_occupancy
_atom_site_site_symmetry_order
_atom_site_calc_flag
_atom_site_refinement_flags_posn
_atom_site_refinement_flags_adp
Ga1 Ga 0.27027(2) 0.46136(2) 0.15070(2) 0.01275(5) Uani 1 1 d . .
O1 O 0.43182(8) 0.49822(7) 0.17770(7) 0.01639(18) Uani 1 1 d . .
N1 N 0.43945(9) 0.30962(7) 0.26835(8) 0.0131(2) Uani 1 1 d . .
N2 N 0.30297(9) 0.31787(7) 0.33155(8) 0.0129(2) Uani 1 1 d . .
C1 C 0.33880(11) 0.35393(9) 0.26047(9) 0.0125(2) Uani 1 1 d . .
C2 C 0.48203(11) 0.23865(9) 0.35596(10) 0.0143(2) Uani 1 1 d . .
H2A H 0.5548 0.2620 0.4151 0.017 Uiso 1 1 calc R U
H2B H 0.4990 0.1753 0.3323 0.017 Uiso 1 1 calc R U
C3 C 0.37476(11) 0.23315(9) 0.38643(10) 0.0164(2) Uani 1 1 d . .
H3A H 0.3294 0.1725 0.3615 0.020 Uiso 1 1 calc R U
H3B H 0.4004 0.2383 0.4633 0.020 Uiso 1 1 calc R U
C4 C 0.19009(13) 0.56514(10) 0.19290(11) 0.0208(3) Uani 1 1 d . .
H4A H 0.1899 0.6239 0.1538 0.031 Uiso 1 1 calc R U
H4B H 0.2329 0.5773 0.2683 0.031 Uiso 1 1 calc R U
H4C H 0.1074 0.5461 0.1778 0.031 Uiso 1 1 calc R U
C5 C 0.20097(12) 0.40687(10) 0.00665(10) 0.0201(3) Uani 1 1 d . .
H5A H 0.2022 0.3363 0.0106 0.030 Uiso 1 1 calc R U
H5B H 0.2484 0.4282 -0.0318 0.030 Uiso 1 1 calc R U
H5C H 0.1181 0.4292 -0.0298 0.030 Uiso 1 1 calc R U
C6 C 0.50346(11) 0.42902(9) 0.16940(9) 0.0139(2) Uani 1 1 d . .
C7 C 0.50905(11) 0.33470(9) 0.21082(9) 0.0134(2) Uani 1 1 d . .
C8 C 0.19390(11) 0.34497(9) 0.34102(10) 0.0130(2) Uani 1 1 d . .
C9 C 0.08292(11) 0.31614(9) 0.26412(10) 0.0150(2) Uani 1 1 d . .
C10 C -0.01990(12) 0.34314(10) 0.27767(11) 0.0192(3) Uani 1 1 d . .
H10 H -0.0961 0.3238 0.2272 0.023 Uiso 1 1 calc R U
C11 C -0.01331(12) 0.39742(10) 0.36303(11) 0.0205(3) Uani 1 1 d . .
H11 H -0.0846 0.4156 0.3704 0.025 Uiso 1 1 calc R U
C12 C 0.09692(12) 0.42528(10) 0.43772(10) 0.0182(2) Uani 1 1 d . .
H12 H 0.1006 0.4627 0.4960 0.022 Uiso 1 1 calc R U
C13 C 0.20300(11) 0.39925(9) 0.42889(10) 0.0145(2) Uani 1 1 d . .
C14 C 0.07036(12) 0.25450(10) 0.17021(10) 0.0174(2) Uani 1 1 d . .
H14 H 0.1482 0.2565 0.1622 0.021 Uiso 1 1 calc R U
C15 C 0.04544(16) 0.14963(11) 0.18931(13) 0.0293(3) Uani 1 1 d . .
H15A H -0.0297 0.1461 0.1989 0.044 Uiso 1 1 calc R U
H15B H 0.1112 0.1254 0.2524 0.044 Uiso 1 1 calc R U
H15C H 0.0389 0.1102 0.1288 0.044 Uiso 1 1 calc R U
C16 C -0.02781(14) 0.29222(13) 0.06834(11) 0.0297(3) Uani 1 1 d . .
H16A H -0.0169 0.3616 0.0621 0.045 Uiso 1 1 calc R U
H16B H -0.1065 0.2805 0.0694 0.045 Uiso 1 1 calc R U
H16C H -0.0228 0.2587 0.0083 0.045 Uiso 1 1 calc R U
C17 C 0.58005(12) 0.44872(10) 0.11874(10) 0.0170(2) Uani 1 1 d . .
H17 H 0.5804 0.5117 0.0921 0.020 Uiso 1 1 calc R U
C18 C 0.65504(12) 0.37935(10) 0.10643(10) 0.0191(3) Uani 1 1 d . .
H18 H 0.7048 0.3950 0.0709 0.023 Uiso 1 1 calc R U
C19 C 0.65769(11) 0.28713(10) 0.14577(11) 0.0186(3) Uani 1 1 d . .
H19 H 0.7084 0.2393 0.1367 0.022 Uiso 1 1 calc R U
C20 C 0.58535(11) 0.26542(9) 0.19866(10) 0.0167(2) Uani 1 1 d . .
H20 H 0.5880 0.2027 0.2268 0.020 Uiso 1 1 calc R U
C22 C 0.32256(12) 0.43002(10) 0.51356(10) 0.0174(2) Uani 1 1 d . .
H22 H 0.3873 0.3955 0.5008 0.021 Uiso 1 1 calc R U
C23 C 0.34397(19) 0.53801(12) 0.50998(15) 0.0436(5) Uani 1 1 d . .
H23A H 0.2789 0.5736 0.5182 0.065 Uiso 1 1 calc R U
H23B H 0.3463 0.5546 0.4424 0.065 Uiso 1 1 calc R U
H23C H 0.4205 0.5553 0.5670 0.065 Uiso 1 1 calc R U
C24 C 0.33191(14) 0.40202(13) 0.62215(11) 0.0292(3) Uani 1 1 d . .
H24A H 0.3175 0.3327 0.6239 0.044 Uiso 1 1 calc R U
H24B H 0.2720 0.4378 0.6381 0.044 Uiso 1 1 calc R U
H24C H 0.4122 0.4176 0.6744 0.044 Uiso 1 1 calc R U

loop_
_atom_site_aniso_label
_atom_site_aniso_U_11
_atom_site_aniso_U_22
_atom_site_aniso_U_33
_atom_site_aniso_U_23
_atom_site_aniso_U_13
_atom_site_aniso_U_12
Ga1 0.01301(7) 0.01228(7) 0.01293(7) 0.00079(5) 0.00522(5) 0.00160(5)
O1 0.0153(4) 0.0125(4) 0.0221(5) 0.0012(3) 0.0084(4) 0.0003(3)
N1 0.0136(5) 0.0128(5) 0.0137(5) 0.0024(4) 0.0062(4) 0.0015(4)
N2 0.0130(5) 0.0128(5) 0.0133(5) 0.0005(4) 0.0058(4) 0.0007(4)
C1 0.0122(5) 0.0116(5) 0.0130(5) -0.0030(4) 0.0043(4) -0.0020(4)
C2 0.0145(6) 0.0137(5) 0.0147(5) 0.0036(4) 0.0060(5) 0.0015(4)
C3 0.0166(6) 0.0155(6) 0.0187(6) 0.0049(5) 0.0089(5) 0.0035(5)
C4 0.0223(7) 0.0181(6) 0.0221(6) -0.0012(5) 0.0090(5) 0.0052(5)
C5 0.0215(6) 0.0233(7) 0.0153(6) -0.0013(5) 0.0074(5) 0.0007(5)
C6 0.0122(5) 0.0143(5) 0.0134(5) -0.0007(4) 0.0034(4) -0.0012(4)
C7 0.0113(5) 0.0158(6) 0.0130(5) 0.0002(4) 0.0049(4) -0.0005(4)
C8 0.0136(5) 0.0121(5) 0.0148(6) 0.0010(4) 0.0072(4) -0.0001(4)
C9 0.0162(6) 0.0139(6) 0.0151(6) -0.0011(4) 0.0066(5) -0.0016(4)
C10 0.0135(6) 0.0226(6) 0.0202(6) -0.0026(5) 0.0055(5) -0.0012(5)
C11 0.0166(6) 0.0236(7) 0.0235(7) -0.0012(5) 0.0104(5) 0.0037(5)
C12 0.0217(6) 0.0182(6) 0.0165(6) -0.0025(5) 0.0096(5) 0.0020(5)
C13 0.0165(6) 0.0132(5) 0.0137(5) 0.0003(4) 0.0059(5) -0.0005(4)
C14 0.0168(6) 0.0196(6) 0.0165(6) -0.0053(5) 0.0074(5) -0.0042(5)
C15 0.0416(9) 0.0205(7) 0.0315(8) -0.0089(6) 0.0205(7) -0.0105(6)
C16 0.0270(7) 0.0403(9) 0.0172(6) -0.0051(6) 0.0042(6) 0.0021(7)
C17 0.0159(6) 0.0182(6) 0.0168(6) 0.0025(5) 0.0066(5) -0.0028(5)
C18 0.0151(6) 0.0246(7) 0.0196(6) 0.0009(5) 0.0090(5) -0.0024(5)
C19 0.0142(6) 0.0216(6) 0.0217(6) -0.0005(5) 0.0088(5) 0.0013(5)
C20 0.0153(6) 0.0154(6) 0.0193(6) 0.0018(5) 0.0071(5) 0.0011(5)
C22 0.0174(6) 0.0187(6) 0.0146(6) -0.0036(5) 0.0049(5) -0.0024(5)
C23 0.0467(11) 0.0275(8) 0.0338(9) 0.0080(7) -0.0076(8) -0.0192(8)
C24 0.0242(7) 0.0408(9) 0.0174(7) 0.0074(6) 0.0031(6) -0.0029(6)

loop_
_atom_type_symbol
_atom_type_description
_atom_type_scat_dispersion_real
_atom_type_scat_dispersion_imag
_atom_type_scat_source
C C 0.0033 0.0016 'International Tables Vol C Tables 4.2.6.8 and 6.1.1.4'
H H 0.0000 0.0000 'International Tables Vol C Tables 4.2.6.8 and 6.1.1.4'
Ga Ga 0.2307 1.6083 'International Tables Vol C Tables 4.2.6.8 and 6.1.1.4'
N N 0.0061 0.0033 'International Tables Vol C Tables 4.2.6.8 and 6.1.1.4'
O O 0.0106 0.0060 'International Tables Vol C Tables 4.2.6.8 and 6.1.1.4'

loop_
_geom_angle_atom_site_label_1
_geom_angle_atom_site_label_2
_geom_angle_atom_site_label_3
_geom_angle
O1 Ga1 C1 88.30(4)
O1 Ga1 C4 110.05(5)
O1 Ga1 C5 106.49(5)
C4 Ga1 C1 114.33(5)
C4 Ga1 C5 121.50(6)
C5 Ga1 C1 110.79(5)
C6 O1 Ga1 116.61(8)
C1 N1 C2 112.09(10)
C1 N1 C7 125.24(10)
C7 N1 C2 122.15(10)
C1 N2 C3 112.27(10)
C1 N2 C8 124.31(10)
C8 N2 C3 122.42(10)
N1 C1 Ga1 118.58(9)
N2 C1 Ga1 131.97(9)
N2 C1 N1 109.43(11)
N1 C2 H2A 111.4
N1 C2 H2B 111.4
N1 C2 C3 101.87(9)
H2A C2 H2B 109.3
C3 C2 H2A 111.4
C3 C2 H2B 111.4
N2 C3 C2 102.18(10)
N2 C3 H3A 111.3
N2 C3 H3B 111.3
C2 C3 H3A 111.3
C2 C3 H3B 111.3
H3A C3 H3B 109.2
Ga1 C4 H4A 109.5
Ga1 C4 H4B 109.5
Ga1 C4 H4C 109.5
H4A C4 H4B 109.5
H4A C4 H4C 109.5
H4B C4 H4C 109.5
Ga1 C5 H5A 109.5
Ga1 C5 H5B 109.5
Ga1 C5 H5C 109.5
H5A C5 H5B 109.5
H5A C5 H5C 109.5
H5B C5 H5C 109.5
O1 C6 C7 123.58(11)
O1 C6 C17 119.66(11)
C17 C6 C7 116.75(11)
C6 C7 N1 120.74(11)
C20 C7 N1 118.55(11)
C20 C7 C6 120.68(11)
C9 C8 N2 119.90(11)
C13 C8 N2 118.02(11)
C13 C8 C9 122.07(11)
C8 C9 C14 123.28(11)
C10 C9 C8 117.65(12)
C10 C9 C14 119.03(11)
C9 C10 H10 119.3
C11 C10 C9 121.36(12)
C11 C10 H10 119.3
C10 C11 H11 120.0
C10 C11 C12 120.05(12)
C12 C11 H11 120.0
C11 C12 H12 119.5
C11 C12 C13 121.08(12)
C13 C12 H12 119.5
C8 C13 C22 122.73(11)
C12 C13 C8 117.78(12)
C12 C13 C22 119.49(11)
C9 C14 H14 108.1
C9 C14 C15 110.09(11)
C9 C14 C16 112.00(11)
C15 C14 H14 108.1
C15 C14 C16 110.45(12)
C16 C14 H14 108.1
C14 C15 H15A 109.5
C14 C15 H15B 109.5
C14 C15 H15C 109.5
H15A C15 H15B 109.5
H15A C15 H15C 109.5
H15B C15 H15C 109.5
C14 C16 H16A 109.5
C14 C16 H16B 109.5
C14 C16 H16C 109.5
H16A C16 H16B 109.5
H16A C16 H16C 109.5
H16B C16 H16C 109.5
C6 C17 H17 118.9
C18 C17 C6 122.19(12)
C18 C17 H17 118.9
C17 C18 H18 119.9
C17 C18 C19 120.20(12)
C19 C18 H18 119.9
C18 C19 H19 120.3
C18 C19 C20 119.34(12)
C20 C19 H19 120.3
C7 C20 H20 119.6
C19 C20 C7 120.80(12)
C19 C20 H20 119.6
C13 C22 H22 107.9
C13 C22 C23 111.95(12)
C13 C22 C24 111.29(11)
C23 C22 H22 107.9
C24 C22 H22 107.9
C24 C22 C23 109.78(13)
C22 C23 H23A 109.5
C22 C23 H23B 109.5
C22 C23 H23C 109.5
H23A C23 H23B 109.5
H23A C23 H23C 109.5
H23B C23 H23C 109.5
C22 C24 H24A 109.5
C22 C24 H24B 109.5
C22 C24 H24C 109.5
H24A C24 H24B 109.5
H24A C24 H24C 109.5
H24B C24 H24C 109.5

loop_
_geom_bond_atom_site_label_1
_geom_bond_atom_site_label_2
_geom_bond_distance
Ga1 O1 1.9209(9)
Ga1 C1 2.0559(12)
Ga1 C4 1.9596(13)
Ga1 C5 1.9857(13)
O1 C6 1.3345(16)
N1 C1 1.3378(16)
N1 C2 1.4889(15)
N1 C7 1.4262(15)
N2 C1 1.3309(16)
N2 C3 1.4807(16)
N2 C8 1.4393(15)
C2 H2A 0.9900
C2 H2B 0.9900
C2 C3 1.5322(17)
C3 H3A 0.9900
C3 H3B 0.9900
C4 H4A 0.9800
C4 H4B 0.9800
C4 H4C 0.9800
C5 H5A 0.9800
C5 H5B 0.9800
C5 H5C 0.9800
C6 C7 1.4206(17)
C6 C17 1.4067(17)
C7 C20 1.3952(17)
C8 C9 1.4035(17)
C8 C13 1.4030(17)
C9 C10 1.3931(18)
C9 C14 1.5181(17)
C10 H10 0.9500
C10 C11 1.3822(19)
C11 H11 0.9500
C11 C12 1.3823(19)
C12 H12 0.9500
C12 C13 1.3963(18)
C13 C22 1.5205(17)
C14 H14 1.0000
C14 C15 1.531(2)
C14 C16 1.533(2)
C15 H15A 0.9800
C15 H15B 0.9800
C15 H15C 0.9800
C16 H16A 0.9800
C16 H16B 0.9800
C16 H16C 0.9800
C17 H17 0.9500
C17 C18 1.3855(19)
C18 H18 0.9500
C18 C19 1.3871(19)
C19 H19 0.9500
C19 C20 1.3921(18)
C20 H20 0.9500
C22 H22 1.0000
C22 C23 1.525(2)
C22 C24 1.5208(19)
C23 H23A 0.9800
C23 H23B 0.9800
C23 H23C 0.9800
C24 H24A 0.9800
C24 H24B 0.9800
C24 H24C 0.9800

loop_
_geom_torsion_atom_site_label_1
_geom_torsion_atom_site_label_2
_geom_torsion_atom_site_label_3
_geom_torsion_atom_site_label_4
_geom_torsion
Ga1 O1 C6 C7 -43.95(15)
Ga1 O1 C6 C17 137.08(10)
O1 C6 C7 N1 -2.35(18)
O1 C6 C7 C20 179.49(12)
O1 C6 C17 C18 -179.02(12)
N1 C2 C3 N2 -13.70(12)
N1 C7 C20 C19 -178.17(12)
N2 C8 C9 C10 179.16(11)
N2 C8 C9 C14 1.49(18)
N2 C8 C13 C12 -179.96(11)
N2 C8 C13 C22 -0.08(18)
C1 N1 C2 C3 10.92(13)
C1 N1 C7 C6 23.55(18)
C1 N1 C7 C20 -158.26(12)
C1 N2 C3 C2 13.76(13)
C1 N2 C8 C9 70.74(16)
C1 N2 C8 C13 -109.92(14)
C2 N1 C1 Ga1 176.04(8)
C2 N1 C1 N2 -2.74(14)
C2 N1 C7 C6 -147.49(12)
C2 N1 C7 C20 30.70(17)
C3 N2 C1 Ga1 174.00(9)
C3 N2 C1 N1 -7.43(14)
C3 N2 C8 C9 -96.90(14)
C3 N2 C8 C13 82.43(15)
C6 C7 C20 C19 0.03(19)
C6 C17 C18 C19 -0.9(2)
C7 N1 C1 Ga1 4.22(16)
C7 N1 C1 N2 -174.56(11)
C7 N1 C2 C3 -176.97(11)
C7 C6 C17 C18 1.94(19)
C8 N2 C1 Ga1 5.26(18)
C8 N2 C1 N1 -176.18(11)
C8 N2 C3 C2 -177.25(11)
C8 C9 C10 C11 0.8(2)
C8 C9 C14 C15 100.84(15)
C8 C9 C14 C16 -135.86(13)
C8 C13 C22 C23 108.77(16)
C8 C13 C22 C24 -127.96(14)
C9 C8 C13 C12 -0.63(19)
C9 C8 C13 C22 179.24(12)
C9 C10 C11 C12 -0.6(2)
C10 C9 C14 C15 -76.79(16)
C10 C9 C14 C16 46.51(17)
C10 C11 C12 C13 -0.2(2)
C11 C12 C13 C8 0.8(2)
C11 C12 C13 C22 -179.07(13)
C12 C13 C22 C23 -71.36(18)
C12 C13 C22 C24 51.91(17)
C13 C8 C9 C10 -0.15(19)
C13 C8 C9 C14 -177.82(12)
C14 C9 C10 C11 178.57(13)
C17 C6 C7 N1 176.64(11)
C17 C6 C7 C20 -1.52(18)
C17 C18 C19 C20 -0.7(2)
C18 C19 C20 C7 1.1(2)
